data_2203349
loop_
_publ_author_name
'Elguja B. Miminoshvili'
'Alexandre N. Sobolev'
'Ketevan E. Miminoshvili'
'Tamara N. Sakvarelidze'

_publ_section_title
;
 Bis(piperidinium)
 <i>trans</i>-dichlorobis(3,5-dinitrobenzoato)zincate(II)
;
_journal_issue 3
_journal_name_full 'Acta Crystallographica Section E'
_journal_page_first m319
_journal_page_last m321
_journal_paper_doi 10.1107/S160053680400337X
_journal_volume 60
_journal_year 2004
_chemical_formula_iupac '(C5 H12 N)2 [Zn Cl2 (C7 H3 N2 O6)2]'
_chemical_formula_moiety '2C5 H12 N1 1+, C14 H6 Cl2 N4 O12 Zn 2-'
_chemical_formula_sum 'C24 H30 Cl2 N6 O12 Zn'
_chemical_formula_weight 730.81
_chemical_melting_point 190
_chemical_name_systematic ?
_space_group_IT_number 2
_symmetry_cell_setting triclinic
_symmetry_space_group_name_Hall '-P 1'
_symmetry_space_group_name_H-M 'P -1'
_atom_sites_solution_hydrogens difmap
_atom_sites_solution_primary direct
_atom_sites_solution_secondary difmap
_audit_creation_method SHELXL-97
_cell_angle_alpha 97.04(2)
_cell_angle_beta 91.47(2)
_cell_angle_gamma 94.66(2)
_cell_formula_units_Z 2
_cell_length_a 9.786(3)
_cell_length_b 10.550(4)
_cell_length_c 15.603(5)
_cell_measurement_reflns_used 12
_cell_measurement_temperature 293(2)
_cell_measurement_theta_max 14.8
_cell_measurement_theta_min 12.2
_cell_volume 1592.4(9)
_computing_cell_refinement 'P3 Diffractometer Control Software'
_computing_data_collection 'P3 Diffractometer Control Software (Nicolet, 1985)'
_computing_data_reduction 'PROFIT (Streltsov & Zavodnik, 1989)'
_computing_molecular_graphics SHELXTL
_computing_publication_material SHELXTL
_computing_structure_refinement SHELXTL
_computing_structure_solution 'SHELXTL (Bruker, 1997)'
_diffrn_ambient_temperature 293(2)
_diffrn_measured_fraction_theta_full 0.737
_diffrn_measured_fraction_theta_max 0.737
_diffrn_measurement_device 'Nicolet P3'
_diffrn_measurement_method \w-2\q
_diffrn_radiation_monochromator graphite
_diffrn_radiation_source 'normal-focus sealed tube'
_diffrn_radiation_type MoK\a
_diffrn_radiation_wavelength 0.71069
_diffrn_reflns_av_R_equivalents 0.0000
_diffrn_reflns_av_sigmaI/netI 0.0257
_diffrn_reflns_limit_h_max 8
_diffrn_reflns_limit_h_min -8
_diffrn_reflns_limit_k_max 11
_diffrn_reflns_limit_k_min -11
_diffrn_reflns_limit_l_max 16
_diffrn_reflns_limit_l_min 0
_diffrn_reflns_number 3096
_diffrn_reflns_theta_full 22.54
_diffrn_reflns_theta_max 22.54
_diffrn_reflns_theta_min 1.95
_diffrn_standards_decay_% 2.5
_diffrn_standards_interval_count 100
_diffrn_standards_number 3
_exptl_absorpt_coefficient_mu 1.007
_exptl_absorpt_correction_T_max 0.9060
_exptl_absorpt_correction_T_min 0.8240
_exptl_absorpt_correction_type psi-scan
_exptl_absorpt_process_details '(XEMP; Nicolet, 1985)'
_exptl_crystal_colour 'pale yellow'
_exptl_crystal_density_diffrn 1.524
_exptl_crystal_density_meas ?
_exptl_crystal_density_method .
_exptl_crystal_description Prism
_exptl_crystal_F_000 752
_exptl_crystal_size_max 0.20
_exptl_crystal_size_mid 0.18
_exptl_crystal_size_min 0.10
_refine_diff_density_max 0.279
_refine_diff_density_min -0.234
_refine_ls_extinction_coef 0.0011(7)
_refine_ls_extinction_expression Fc^*^=kFc[1+0.001xFc^2^\l^3^/sin(2\q)]^-1/4^
_refine_ls_extinction_method SHELXTL
_refine_ls_goodness_of_fit_ref 1.041
_refine_ls_hydrogen_treatment constr
_refine_ls_matrix_type full
_refine_ls_number_parameters 407
_refine_ls_number_reflns 3096
_refine_ls_number_restraints 0
_refine_ls_restrained_S_all 1.041
_refine_ls_R_factor_all 0.0322
_refine_ls_R_factor_gt 0.0322
_refine_ls_shift/su_max 0.000
_refine_ls_shift/su_mean 0.000
_refine_ls_structure_factor_coef Fsqd
_refine_ls_weighting_details 'calc w = 1/[\s^2^(Fo^2^)+(0.0475P)^2^+1.2282P] where P = (Fo^2^+2Fc^2^)/3'
_refine_ls_weighting_scheme calc
_refine_ls_wR_factor_gt 0.0845
_refine_ls_wR_factor_ref 0.0845
_reflns_number_gt 3096
_reflns_number_total 3096
_reflns_threshold_expression I>2sigma(I)
_cod_data_source_file su6076.cif
_cod_data_source_block I
_cod_depositor_comments
;
The following automatic conversions were performed:
'_symmetry_cell_setting' value 'Triclinic' changed to 'triclinic'
according to '/home/saulius/struct/CIF-dictionaries/cif_core.dic'
dictionary named 'cif_core.dic' version 2.4.1 from 2010-06-29.

Automatic conversion script
Id: cif_fix_enum 1527 2010-12-29 10:47:43Z saulius 

The following automatic conversions were performed:

'_symmetry_cell_setting' value 'Triclinic' changed to 'triclinic'
according to /home/saulius/struct/CIF-dictionaries/cif_core.dic
dictionary named 'cif_core.dic' version 2.4.1 from 2010-06-29.

Automatic conversion script
Id: cif_fix_values 1715 2011-07-08 13:25:40Z adriana 
;
_cod_database_code 2203349
_cod_database_fobs_code 2203349

loop_
_symmetry_equiv_pos_as_xyz
'x, y, z'
'-x, -y, -z'

loop_
_atom_site_label
_atom_site_fract_x
_atom_site_fract_y
_atom_site_fract_z
_atom_site_U_iso_or_equiv
_atom_site_adp_type
_atom_site_calc_flag
_atom_site_refinement_flags
_atom_site_occupancy
_atom_site_type_symbol
Zn 0.19855(4) 0.47824(4) 0.22472(3) 0.04079(18) Uani d . 1 Zn
Cl1 0.00135(11) 0.48581(10) 0.29614(6) 0.0560(3) Uani d . 1 Cl
Cl2 0.17995(11) 0.34105(9) 0.10126(6) 0.0561(3) Uani d . 1 Cl
C1A 0.5009(4) 0.3674(3) 0.3957(2) 0.0405(9) Uani d . 1 C
C2A 0.5299(4) 0.2766(4) 0.4490(2) 0.0496(10) Uani d . 1 C
H2A 0.4714 0.2026 0.4489 0.059 Uiso calc R 1 H
C3A 0.6461(4) 0.2970(4) 0.5021(2) 0.0521(10) Uani d . 1 C
N3A 0.6767(6) 0.2015(5) 0.5595(3) 0.0824(12) Uani d . 1 N
O31A 0.5895(6) 0.1202(6) 0.5674(4) 0.202(3) Uani d . 1 O
O32A 0.7836(5) 0.2100(4) 0.5970(3) 0.1174(15) Uani d . 1 O
C4A 0.7370(4) 0.4035(4) 0.5041(2) 0.0534(11) Uani d . 1 C
H4A 0.8157 0.4152 0.5398 0.064 Uiso calc R 1 H
C5A 0.7054(4) 0.4921(4) 0.4505(2) 0.0473(10) Uani d . 1 C
N5A 0.7963(4) 0.6121(4) 0.4536(3) 0.0690(10) Uani d . 1 N
O51A 0.8984(4) 0.6234(4) 0.5014(2) 0.0994(12) Uani d . 1 O
O52A 0.7638(4) 0.6907(3) 0.4088(3) 0.0982(12) Uani d . 1 O
C6A 0.5901(4) 0.4761(3) 0.3969(2) 0.0435(9) Uani d . 1 C
H6A 0.5721 0.5382 0.3617 0.052 Uiso calc R 1 H
C7A 0.3716(4) 0.3503(4) 0.3391(2) 0.0475(10) Uani d . 1 C
O71A 0.3501(3) 0.4456(3) 0.30027(17) 0.0580(7) Uani d . 1 O
O72A 0.2983(3) 0.2493(3) 0.3352(2) 0.0757(9) Uani d . 1 O
N1A 0.0135(4) 0.1926(3) 0.3246(3) 0.0753(11) Uani d . 1 N
H1AA -0.0119 0.2725 0.3234 0.090 Uiso calc R 1 H
H1AB 0.1031 0.1987 0.3404 0.090 Uiso calc R 1 H
C8A -0.0676(5) 0.1292(5) 0.3889(3) 0.0863(17) Uani d . 1 C
H8AA -0.0457 0.1742 0.4462 0.104 Uiso calc R 1 H
H8AB -0.1646 0.1333 0.3765 0.104 Uiso calc R 1 H
C9A -0.0384(8) -0.0043(5) 0.3871(4) 0.118(2) Uani d . 1 C
H9AA -0.0963 -0.0442 0.4275 0.142 Uiso calc R 1 H
H9AB 0.0563 -0.0075 0.4061 0.142 Uiso calc R 1 H
C10A -0.0608(8) -0.0772(5) 0.3016(4) 0.111(2) Uani d . 1 C
H10A -0.1570 -0.0813 0.2840 0.133 Uiso calc R 1 H
H10B -0.0357 -0.1641 0.3030 0.133 Uiso calc R 1 H
C11A 0.0232(6) -0.0144(7) 0.2400(4) 0.104(2) Uani d . 1 C
H11A 0.0069 -0.0618 0.1828 0.125 Uiso calc R 1 H
H11B 0.1193 -0.0163 0.2560 0.125 Uiso calc R 1 H
C12A -0.0072(6) 0.1197(6) 0.2370(3) 0.0961(19) Uani d . 1 C
H12A -0.1012 0.1221 0.2165 0.115 Uiso calc R 1 H
H12B 0.0528 0.1586 0.1972 0.115 Uiso calc R 1 H
C1B 0.2877(4) 0.8398(3) 0.1413(2) 0.0389(9) Uani d . 1 C
C2B 0.2491(4) 0.9009(3) 0.0718(2) 0.0460(9) Uani d . 1 C
H2BA 0.1772 0.8652 0.0342 0.055 Uiso calc R 1 H
C3B 0.3191(5) 1.0155(4) 0.0597(2) 0.0530(10) Uani d . 1 C
N3B 0.2848(6) 1.0759(4) -0.0178(3) 0.0862(14) Uani d . 1 N
O31B 0.1788(7) 1.0389(5) -0.0565(3) 0.167(3) Uani d . 1 O
O32B 0.3661(5) 1.1595(4) -0.0380(2) 0.1089(14) Uani d . 1 O
C4B 0.4211(4) 1.0752(4) 0.1156(3) 0.0550(11) Uani d . 1 C
H4BA 0.4654 1.1538 0.1072 0.066 Uiso calc R 1 H
C5B 0.4546(4) 1.0142(3) 0.1841(3) 0.0492(10) Uani d . 1 C
N5B 0.5653(4) 1.0753(4) 0.2460(3) 0.0721(11) Uani d . 1 N
O51B 0.6235(4) 1.1761(3) 0.2317(3) 0.1065(13) Uani d . 1 O
O52B 0.5922(4) 1.0235(4) 0.3076(3) 0.1045(13) Uani d . 1 O
C6B 0.3917(4) 0.8976(3) 0.1983(2) 0.0427(9) Uani d . 1 C
H6BA 0.4185 0.8582 0.2454 0.051 Uiso calc R 1 H
C7B 0.2138(4) 0.7124(3) 0.1545(2) 0.0420(9) Uani d . 1 C
O71B 0.2752(3) 0.6495(2) 0.20483(17) 0.0520(7) Uani d . 1 O
O72B 0.1029(3) 0.6806(2) 0.11521(18) 0.0556(7) Uani d . 1 O
N1B -0.1632(4) 0.5776(5) 0.0970(2) 0.0818(14) Uani d . 1 N
H1BA -0.0743 0.6014 0.1111 0.098 Uiso calc R 1 H
H1BB -0.1830 0.6072 0.0468 0.098 Uiso calc R 1 H
C8B -0.1835(5) 0.4359(5) 0.0842(3) 0.0776(15) Uani d . 1 C
H8BA -0.1538 0.4025 0.1361 0.093 Uiso calc R 1 H
H8BB -0.1285 0.4025 0.0371 0.093 Uiso calc R 1 H
C9B -0.3308(5) 0.3935(5) 0.0639(3) 0.0692(13) Uani d . 1 C
H9BA -0.3437 0.3008 0.0594 0.083 Uiso calc R 1 H
H9BB -0.3573 0.4189 0.0086 0.083 Uiso calc R 1 H
C10B -0.4203(5) 0.4503(4) 0.1319(3) 0.0698(13) Uani d . 1 C
H10C -0.4017 0.4166 0.1857 0.084 Uiso calc R 1 H
H10D -0.5158 0.4261 0.1148 0.084 Uiso calc R 1 H
C11B -0.3962(5) 0.5930(4) 0.1455(4) 0.0751(14) Uani d . 1 C
H11C -0.4500 0.6264 0.1932 0.090 Uiso calc R 1 H
H11D -0.4272 0.6271 0.0941 0.090 Uiso calc R 1 H
C12B -0.2483(5) 0.6375(4) 0.1647(3) 0.0660(13) Uani d . 1 C
H12C -0.2356 0.7300 0.1671 0.079 Uiso calc R 1 H
H12D -0.2201 0.6146 0.2204 0.079 Uiso calc R 1 H

loop_
_atom_site_aniso_label
_atom_site_aniso_U_11
_atom_site_aniso_U_22
_atom_site_aniso_U_33
_atom_site_aniso_U_12
_atom_site_aniso_U_13
_atom_site_aniso_U_23
Zn 0.0377(3) 0.0432(3) 0.0428(3) -0.00016(18) -0.00489(18) 0.01447(18)
Cl1 0.0477(7) 0.0720(7) 0.0505(6) 0.0092(5) 0.0057(4) 0.0127(5)
Cl2 0.0663(8) 0.0543(6) 0.0476(6) 0.0046(5) 0.0033(5) 0.0064(4)
C1A 0.034(3) 0.053(2) 0.0353(19) 0.0088(18) 0.0003(16) 0.0056(16)
C2A 0.050(3) 0.054(2) 0.046(2) 0.0041(19) 0.0001(19) 0.0113(18)
C3A 0.053(3) 0.065(3) 0.042(2) 0.016(2) -0.004(2) 0.0148(19)
N3A 0.085(4) 0.097(3) 0.071(3) 0.013(3) -0.019(2) 0.036(2)
O31A 0.169(5) 0.212(6) 0.245(7) -0.064(5) -0.099(5) 0.182(6)
O32A 0.115(4) 0.142(4) 0.106(3) 0.038(3) -0.044(3) 0.050(3)
C4A 0.045(3) 0.077(3) 0.038(2) 0.019(2) -0.0059(18) -0.001(2)
C5A 0.038(3) 0.058(2) 0.042(2) 0.0012(19) 0.0050(18) -0.0050(18)
N5A 0.066(3) 0.074(3) 0.060(2) -0.010(2) 0.001(2) -0.006(2)
O51A 0.083(3) 0.119(3) 0.083(2) -0.035(2) -0.028(2) -0.007(2)
O52A 0.094(3) 0.072(2) 0.127(3) -0.018(2) -0.011(2) 0.027(2)
C6A 0.043(3) 0.052(2) 0.0363(19) 0.0104(19) 0.0018(17) 0.0051(16)
C7A 0.039(3) 0.056(3) 0.048(2) 0.006(2) -0.0029(18) 0.0067(19)
O71A 0.0497(19) 0.0705(18) 0.0573(17) 0.0097(14) -0.0145(13) 0.0221(14)
O72A 0.052(2) 0.077(2) 0.099(2) -0.0110(17) -0.0281(17) 0.0283(18)
N1A 0.063(3) 0.050(2) 0.109(3) -0.0103(18) -0.019(2) 0.007(2)
C8A 0.080(4) 0.097(4) 0.067(3) -0.031(3) 0.020(3) -0.030(3)
C9A 0.194(7) 0.080(4) 0.079(4) -0.012(4) -0.023(4) 0.026(3)
C10A 0.163(7) 0.058(3) 0.107(5) 0.009(4) -0.030(5) 0.005(3)
C11A 0.068(4) 0.133(6) 0.098(4) 0.023(4) -0.002(3) -0.052(4)
C12A 0.082(4) 0.147(6) 0.062(3) -0.028(4) 0.008(3) 0.045(3)
C1B 0.034(3) 0.0390(19) 0.044(2) 0.0035(16) 0.0040(17) 0.0064(16)
C2B 0.052(3) 0.042(2) 0.043(2) 0.0043(18) 0.0014(18) 0.0039(16)
C3B 0.068(3) 0.045(2) 0.049(2) 0.013(2) 0.012(2) 0.0143(18)
N3B 0.148(5) 0.058(3) 0.059(3) 0.018(3) 0.012(3) 0.021(2)
O31B 0.255(7) 0.123(4) 0.119(4) -0.047(4) -0.107(4) 0.065(3)
O32B 0.154(4) 0.087(3) 0.105(3) 0.033(2) 0.052(3) 0.062(2)
C4B 0.054(3) 0.038(2) 0.075(3) 0.0004(19) 0.019(2) 0.013(2)
C5B 0.036(3) 0.040(2) 0.069(3) -0.0012(18) 0.0024(19) 0.0015(19)
N5B 0.051(3) 0.052(2) 0.111(3) -0.0107(19) -0.008(2) 0.008(2)
O51B 0.078(3) 0.068(2) 0.168(4) -0.0324(19) -0.029(2) 0.023(2)
O52B 0.089(3) 0.094(3) 0.124(3) -0.026(2) -0.051(2) 0.023(2)
C6B 0.036(3) 0.040(2) 0.053(2) 0.0031(17) 0.0002(18) 0.0097(17)
C7B 0.037(3) 0.039(2) 0.049(2) 0.0001(18) 0.0055(19) 0.0044(17)
O71B 0.0451(18) 0.0438(14) 0.0690(17) -0.0043(12) -0.0103(13) 0.0223(13)
O72B 0.041(2) 0.0545(16) 0.0690(18) -0.0125(13) -0.0102(15) 0.0122(13)
N1B 0.041(3) 0.147(4) 0.053(2) -0.046(2) -0.0148(18) 0.032(2)
C8B 0.047(4) 0.121(5) 0.057(3) 0.007(3) 0.004(2) -0.020(3)
C9B 0.049(4) 0.081(3) 0.073(3) -0.012(2) 0.006(2) 0.002(2)
C10B 0.046(3) 0.067(3) 0.097(3) -0.006(2) 0.019(3) 0.016(2)
C11B 0.050(4) 0.060(3) 0.118(4) 0.009(2) 0.000(3) 0.020(3)
C12B 0.069(4) 0.056(3) 0.073(3) 0.002(2) -0.011(3) 0.014(2)

loop_
_atom_type_symbol
_atom_type_description
_atom_type_scat_dispersion_real
_atom_type_scat_dispersion_imag
_atom_type_scat_source
C C 0.0033 0.0016 'International Tables Vol C Tables 4.2.6.8 and 6.1.1.4'
H H 0.0000 0.0000 'International Tables Vol C Tables 4.2.6.8 and 6.1.1.4'
N N 0.0061 0.0033 'International Tables Vol C Tables 4.2.6.8 and 6.1.1.4'
O O 0.0106 0.0060 'International Tables Vol C Tables 4.2.6.8 and 6.1.1.4'
Cl Cl 0.1484 0.1585 'International Tables Vol C Tables 4.2.6.8 and 6.1.1.4'
Zn Zn 0.2839 1.4301 'International Tables Vol C Tables 4.2.6.8 and 6.1.1.4'

loop_
_geom_angle_atom_site_label_1
_geom_angle_atom_site_label_2
_geom_angle_atom_site_label_3
_geom_angle
_geom_angle_publ_flag
O71A Zn O71B 95.36(11) no
O71A Zn Cl1 111.18(9) no
O71B Zn Cl1 111.90(9) no
O71A Zn Cl2 112.25(9) no
O71B Zn Cl2 111.61(9) no
Cl1 Zn Cl2 113.26(5) no
C6A C1A C2A 119.0(3) no
C6A C1A C7A 120.3(3) no
C2A C1A C7A 120.7(3) no
C3A C2A C1A 119.4(4) no
C4A C3A C2A 122.9(4) no
C4A C3A N3A 117.5(4) no
C2A C3A N3A 119.6(4) no
O32A N3A O31A 122.6(5) no
O32A N3A C3A 120.0(5) no
O31A N3A C3A 117.4(5) no
C3A C4A C5A 116.4(4) no
C6A C5A C4A 122.7(4) no
C6A C5A N5A 118.7(4) no
C4A C5A N5A 118.6(4) no
O52A N5A O51A 125.1(4) no
O52A N5A C5A 117.6(4) no
O51A N5A C5A 117.3(4) no
C5A C6A C1A 119.7(3) no
O72A C7A O71A 126.6(4) no
O72A C7A C1A 119.0(3) no
O71A C7A C1A 114.4(3) no
C7A O71A Zn 131.7(3) no
C12A N1A C8A 111.2(3) no
C9A C8A N1A 111.0(5) no
C8A C9A C10A 112.9(5) no
C9A C10A C11A 109.0(5) no
C10A C11A C12A 112.4(5) no
C11A C12A N1A 109.7(4) no
C6B C1B C2B 119.4(3) no
C6B C1B C7B 121.1(3) no
C2B C1B C7B 119.5(3) no
C3B C2B C1B 118.8(4) no
C4B C3B C2B 122.8(4) no
C4B C3B N3B 118.4(4) no
C2B C3B N3B 118.8(4) no
O31B N3B O32B 124.5(5) no
O31B N3B C3B 117.8(5) no
O32B N3B C3B 117.8(5) no
C5B C4B C3B 116.9(3) no
C4B C5B C6B 123.1(4) no
C4B C5B N5B 118.6(4) no
C6B C5B N5B 118.3(4) no
O52B N5B O51B 123.3(4) no
O52B N5B C5B 118.7(4) no
O51B N5B C5B 118.0(4) no
C5B C6B C1B 118.9(3) no
O72B C7B O71B 127.2(3) no
O72B C7B C1B 117.9(3) no
O71B C7B C1B 114.9(3) no
C7B O71B Zn 120.4(2) no
C12B N1B C8B 113.5(3) no
N1B C8B C9B 110.1(4) no
C8B C9B C10B 111.4(4) no
C9B C10B C11B 111.1(4) no
C10B C11B C12B 112.3(4) no
N1B C12B C11B 110.0(4) no
C3A C2A H2A 120.3 no
C1A C2A H2A 120.3 no
C3A C4A H4A 121.8 no
C5A C4A H4A 121.8 no
C5A C6A H6A 120.2 no
C1A C6A H6A 120.2 no
C12A N1A H1AA 109.4 no
C8A N1A H1AA 109.4 no
C12A N1A H1AB 109.4 no
C8A N1A H1AB 109.4 no
H1AA N1A H1AB 108.0 no
C9A C8A H8AA 109.4 no
N1A C8A H8AA 109.4 no
C9A C8A H8AB 109.4 no
N1A C8A H8AB 109.4 no
H8AA C8A H8AB 108.0 no
C8A C9A H9AA 109.0 no
C10A C9A H9AA 109.0 no
C8A C9A H9AB 109.0 no
C10A C9A H9AB 109.0 no
H9AA C9A H9AB 107.8 no
C9A C10A H10A 109.9 no
C11A C10A H10A 109.9 no
C9A C10A H10B 109.9 no
C11A C10A H10B 109.9 no
H10A C10A H10B 108.3 no
C10A C11A H11A 109.1 no
C12A C11A H11A 109.1 no
C10A C11A H11B 109.1 no
C12A C11A H11B 109.1 no
H11A C11A H11B 107.8 no
C11A C12A H12A 109.7 no
N1A C12A H12A 109.7 no
C11A C12A H12B 109.7 no
N1A C12A H12B 109.7 no
H12A C12A H12B 108.2 no
C3B C2B H2BA 120.6 no
C1B C2B H2BA 120.6 no
C5B C4B H4BA 121.5 no
C3B C4B H4BA 121.5 no
C5B C6B H6BA 120.5 no
C1B C6B H6BA 120.5 no
C12B N1B H1BA 108.9 no
C8B N1B H1BA 108.9 no
C12B N1B H1BB 108.9 no
C8B N1B H1BB 108.9 no
H1BA N1B H1BB 107.7 no
N1B C8B H8BA 109.6 no
C9B C8B H8BA 109.6 no
N1B C8B H8BB 109.6 no
C9B C8B H8BB 109.6 no
H8BA C8B H8BB 108.1 no
C8B C9B H9BA 109.3 no
C10B C9B H9BA 109.3 no
C8B C9B H9BB 109.3 no
C10B C9B H9BB 109.3 no
H9BA C9B H9BB 108.0 no
C9B C10B H10C 109.4 no
C11B C10B H10C 109.4 no
C9B C10B H10D 109.4 no
C11B C10B H10D 109.4 no
H10C C10B H10D 108.0 no
C10B C11B H11C 109.1 no
C12B C11B H11C 109.1 no
C10B C11B H11D 109.1 no
C12B C11B H11D 109.1 no
H11C C11B H11D 107.9 no
N1B C12B H12C 109.7 no
C11B C12B H12C 109.7 no
N1B C12B H12D 109.7 no
C11B C12B H12D 109.7 no
H12C C12B H12D 108.2 no

loop_
_geom_bond_atom_site_label_1
_geom_bond_atom_site_label_2
_geom_bond_distance
_geom_bond_publ_flag
Zn Cl1 2.2550(10) no
Zn Cl2 2.2570(10) no
Zn O71A 1.950(3) no
Zn O71B 1.963(2) no
C1A C6A 1.381(5) no
C1A C2A 1.384(5) no
C1A C7A 1.510(5) no
C2A C3A 1.377(5) no
C3A C4A 1.372(6) no
C3A N3A 1.471(5) no
N3A O32A 1.177(5) no
N3A O31A 1.180(6) no
C4A C5A 1.376(5) no
C5A C6A 1.374(5) no
C5A N5A 1.482(5) no
N5A O52A 1.204(5) no
N5A O51A 1.220(5) no
C7A O72A 1.229(5) no
C7A O71A 1.265(4) no
N1A C12A 1.484(6) no
N1A C8A 1.486(6) no
C8A C9A 1.457(7) no
C9A C10A 1.458(8) no
C10A C11A 1.466(8) no
C11A C12A 1.475(8) no
C1B C6B 1.385(5) no
C1B C2B 1.386(5) no
C1B C7B 1.513(5) no
C2B C3B 1.376(5) no
C3B C4B 1.369(6) no
C3B N3B 1.477(5) no
N3B O31B 1.199(6) no
N3B O32B 1.216(5) no
C4B C5B 1.359(5) no
C5B C6B 1.376(5) no
C5B N5B 1.485(5) no
N5B O52B 1.195(5) no
N5B O51B 1.213(5) no
C7B O72B 1.233(4) no
C7B O71B 1.260(4) no
N1B C12B 1.474(6) no
N1B C8B 1.480(6) no
C8B C9B 1.488(6) no
C9B C10B 1.493(6) no
C10B C11B 1.493(6) no
C11B C12B 1.496(6) no
C2A H2A 0.93 no
C4A H4A 0.93 no
C6A H6A 0.93 no
N1A H1AA 0.90 no
N1A H1AB 0.90 no
C8A H8AA 0.97 no
C8A H8AB 0.97 no
C9A H9AA 0.97 no
C9A H9AB 0.97 no
C10A H10A 0.97 no
C10A H10B 0.97 no
C11A H11A 0.97 no
C11A H11B 0.97 no
C12A H12A 0.97 no
C12A H12B 0.97 no
C2B H2BA 0.93 no
C4B H4BA 0.93 no
C6B H6BA 0.93 no
N1B H1BA 0.90 no
N1B H1BB 0.90 no
C8B H8BA 0.97 no
C8B H8BB 0.97 no
C9B H9BA 0.97 no
C9B H9BB 0.97 no
C10B H10C 0.97 no
C10B H10D 0.97 no
C11B H11C 0.97 no
C11B H11D 0.97 no
C12B H12C 0.97 no
C12B H12D 0.97 no

loop_
_geom_hbond_atom_site_label_D
_geom_hbond_atom_site_label_H
_geom_hbond_atom_site_label_A
_geom_hbond_site_symmetry_A
_geom_hbond_distance_DH
_geom_hbond_distance_HA
_geom_hbond_distance_DA
_geom_hbond_angle_DHA
N1A H1AB O72A . 0.90 1.95 2.799(5) 157
N1A H1AA Cl1 . 0.90 2.33 3.189(4) 159
N1B H1BA O72B . 0.90 1.86 2.734(4) 163
N1B H1BB Cl2 2_565 0.90 2.44 3.313(4) 164

loop_
_geom_torsion_atom_site_label_1
_geom_torsion_atom_site_label_2
_geom_torsion_atom_site_label_3
_geom_torsion_atom_site_label_4
_geom_torsion
_geom_torsion_publ_flag
C6A C1A C2A C3A 0.4(5) no
C7A C1A C2A C3A -177.8(3) no
N3A C3A C2A C1A 179.3(4) no
C4A C3A C2A C1A -0.9(6) no
C2A C3A N3A O31A -11.3(8) no
C2A C3A N3A O32A 170.6(5) no
C4A C3A N3A O31A 169.0(6) no
C4A C3A N3A O32A -9.2(7) no
C5A C4A C3A C2A 0.9(6) no
C5A C4A C3A N3A -179.3(4) no
N5A C5A C4A C3A 176.8(3) no
C6A C5A C4A C3A -0.4(6) no
O51A N5A C5A C4A 3.1(6) no
O51A N5A C5A C6A -179.6(4) no
O52A N5A C5A C4A -177.0(4) no
O52A N5A C5A C6A 0.3(6) no
C5A C6A C1A C2A 0.1(5) no
C5A C6A C1A C7A 178.2(3) no
C4A C5A C6A C1A 0.0(5) no
N5A C5A C6A C1A -177.3(3) no
C2A C1A C7A O71A 173.2(3) no
C2A C1A C7A O72A -6.3(5) no
C6A C1A C7A O71A -4.9(5) no
C6A C1A C7A O72A 175.6(4) no
Cl1 Zn O71A C7A 64.0(4) no
Cl2 Zn O71A C7A -64.1(4) no
O71B Zn O71A C7A 180.0(3) no
Zn O71A C7A C1A -177.0(2) no
Zn O71A C7A O72A 2.5(6) no
C9A C8A N1A C12A 53.8(6) no
N1A C8A C9A C10A -55.6(7) no
C8A C9A C10A C11A 56.7(8) no
C9A C10A C11A C12A -57.7(7) no
C8A N1A C12A C11A -54.3(6) no
N1A C12A C11A C10A 57.2(6) no
C6B C1B C2B C3B 2.5(5) no
C7B C1B C2B C3B -178.7(3) no
N3B C3B C2B C1B 175.6(3) no
C4B C3B C2B C1B -3.3(6) no
C2B C3B N3B O31B 16.2(7) no
C2B C3B N3B O32B -163.7(4) no
C4B C3B N3B O31B -164.8(5) no
C4B C3B N3B O32B 15.3(6) no
C5B C4B C3B C2B 1.9(6) no
C5B C4B C3B N3B -177.0(4) no
N5B C5B C4B C3B 179.7(4) no
C6B C5B C4B C3B 0.3(6) no
O51B N5B C5B C4B -1.7(6) no
O51B N5B C5B C6B 177.7(4) no
O52B N5B C5B C4B 177.9(4) no
O52B N5B C5B C6B -2.7(6) no
C5B C6B C1B C2B -0.4(5) no
C5B C6B C1B C7B -179.2(3) no
C4B C5B C6B C1B -1.0(6) no
N5B C5B C6B C1B 179.6(3) no
C2B C1B C7B O71B 163.4(3) no
C2B C1B C7B O72B -15.8(5) no
C6B C1B C7B O71B -17.8(5) no
C6B C1B C7B O72B 163.0(3) no
C7B O71B Zn Cl1 -67.3(3) no
C7B O71B Zn Cl2 60.8(3) no
C7B O71B Zn O71A 177.3(3) no
C1B C7B O71B Zn -176.8(2) no
O72B C7B O71B Zn 2.3(5) no
C12B N1B C8B C9B 56.5(5) no
C10B C9B C8B N1B -55.3(5) no
C11B C10B C9B C8B 54.9(6) no
C12B C11B C10B C9B -54.1(6) no
C11B C12B N1B C8B -55.1(5) no
C10B C11B C12B N1B 53.4(5) no
